data_2210570
loop_
_publ_author_name
'Victor B. Rybakov'
'Vadim L. Alifanov'
'Eugene V. Babaev'

_publ_section_title
;
 5-(4-Bromophenyl)-1,3-oxazol-2-amine
;
_journal_coeditor_code CV2126
_journal_issue 10
_journal_name_full 'Acta Crystallographica Section E'
_journal_page_first o4746
_journal_page_last o4747
_journal_paper_doi 10.1107/S1600536806038918
_journal_volume 62
_journal_year 2006
_chemical_formula_iupac 'C9 H7 Br N2 O'
_chemical_formula_moiety 'C9 H7 Br N2 O'
_chemical_formula_sum 'C9 H7 Br N2 O'
_chemical_formula_weight 239.07
_chemical_melting_point 494.0(10)
_chemical_name_systematic 5-(4-bromophenlyl)-1,3-oxazol-2-amine
_space_group_IT_number 56
_symmetry_cell_setting orthorhombic
_symmetry_space_group_name_Hall '-P 2ab 2ac'
_symmetry_space_group_name_H-M 'P c c n'
_atom_sites_solution_hydrogens geom
_atom_sites_solution_primary direct
_atom_sites_solution_secondary difmap
_cell_angle_alpha 90.00
_cell_angle_beta 90.00
_cell_angle_gamma 90.00
_cell_formula_units_Z 8
_cell_length_a 39.344(3)
_cell_length_b 7.5684(8)
_cell_length_c 6.0571(8)
_cell_measurement_reflns_used 25
_cell_measurement_temperature 293(2)
_cell_measurement_theta_max 33
_cell_measurement_theta_min 30
_cell_volume 1803.6(3)
_computing_cell_refinement 'CAD-4 EXPRESS'
_computing_data_collection 'CAD-4 EXPRESS (Enraf--Nonius, 1994)'
_computing_data_reduction 'XCAD4 (Harms & Wocadlo, 1995)'
_computing_molecular_graphics
;
ORTEP-3 for Windows (Farrugia, 1997) and MERCURY (Bruno <i>et al.</i>,
2002)
;
_computing_publication_material 'WinGX (Farrugia, 1999)'
_computing_structure_refinement 'SHELXL97 (Sheldrick, 1997)'
_computing_structure_solution 'SHELXS97 (Sheldrick, 1997)'
_diffrn_ambient_temperature 293(2)
_diffrn_measured_fraction_theta_full 1.000
_diffrn_measured_fraction_theta_max 1.000
_diffrn_measurement_device '\k-geometry diffractometer'
_diffrn_measurement_device_type 'Enraf--Nonius CAD-4'
_diffrn_measurement_method \w
_diffrn_radiation_monochromator Graphite
_diffrn_radiation_source 'Fine-focus sealed tube'
_diffrn_radiation_type CuK\a
_diffrn_radiation_wavelength 1.5418
_diffrn_reflns_av_R_equivalents 0.0000
_diffrn_reflns_av_sigmaI/netI 0.0091
_diffrn_reflns_limit_h_max 49
_diffrn_reflns_limit_h_min 0
_diffrn_reflns_limit_k_max 9
_diffrn_reflns_limit_k_min 0
_diffrn_reflns_limit_l_max 7
_diffrn_reflns_limit_l_min 0
_diffrn_reflns_number 1860
_diffrn_reflns_theta_full 74.97
_diffrn_reflns_theta_max 74.98
_diffrn_reflns_theta_min 2.25
_diffrn_standards_decay_% 3
_diffrn_standards_interval_time 60
_diffrn_standards_number 1
_exptl_absorpt_coefficient_mu 5.883
_exptl_absorpt_correction_T_max 0.8914
_exptl_absorpt_correction_T_min 0.5387
_exptl_absorpt_correction_type psi-scan
_exptl_absorpt_process_details '(North <i>et al.</i>,  1968)'
_exptl_crystal_colour Yellow
_exptl_crystal_density_diffrn 1.761
_exptl_crystal_density_method 'Not measured'
_exptl_crystal_description Plate
_exptl_crystal_F_000 944
_exptl_crystal_size_max 0.12
_exptl_crystal_size_mid 0.12
_exptl_crystal_size_min 0.02
_refine_diff_density_max 0.556
_refine_diff_density_min -0.775
_refine_ls_extinction_coef 0.0021(2)
_refine_ls_extinction_expression Fc^*^=kFc[1+0.001xFc^2^\l^3^/sin(2\q)]^-1/4^
_refine_ls_extinction_method SHELXL97
_refine_ls_goodness_of_fit_ref 1.034
_refine_ls_hydrogen_treatment mixed
_refine_ls_matrix_type full
_refine_ls_number_parameters 127
_refine_ls_number_reflns 1860
_refine_ls_number_restraints 4
_refine_ls_restrained_S_all 1.056
_refine_ls_R_factor_all 0.0494
_refine_ls_R_factor_gt 0.0490
_refine_ls_shift/su_max 0.001
_refine_ls_shift/su_mean 0.000
_refine_ls_structure_factor_coef Fsqd
_refine_ls_weighting_details 'calc w=1/[\s^2^(Fo^2^)+(0.0753P)^2^] where P=(Fo^2^+2Fc^2^)/3'
_refine_ls_weighting_scheme calc
_refine_ls_wR_factor_gt 0.0911
_refine_ls_wR_factor_ref 0.0913
_reflns_number_gt 1644
_reflns_number_total 1860
_reflns_threshold_expression I>2\s(I)
_cod_data_source_file cv2126.cif
_cod_data_source_block 2
_cod_depositor_comments
;
The following automatic conversions were performed:
'_atom_sites_solution_hydrogens' value 'Geom' changed to 'geom' according
to '/home/saulius/struct/CIF-dictionaries/cif_core.dic' dictionary named
'cif_core.dic' version 2.4.1 from
2010-06-29.

'_atom_sites_solution_primary' value 'Direct' changed to
'direct' according to '/home/saulius/struct/CIF-dictionaries/cif_core.dic'
dictionary named 'cif_core.dic' version 2.4.1 from
2010-06-29.

'_atom_sites_solution_secondary' value 'Difmap' changed to
'difmap' according to '/home/saulius/struct/CIF-dictionaries/cif_core.dic'
dictionary named 'cif_core.dic' version 2.4.1 from
2010-06-29.

'_refine_ls_matrix_type' value 'Full' changed to 'full'
according to '/home/saulius/struct/CIF-dictionaries/cif_core.dic'
dictionary named 'cif_core.dic' version 2.4.1 from
2010-06-29.

'_refine_ls_weighting_scheme' value 'Calc' changed to 'calc'
according to '/home/saulius/struct/CIF-dictionaries/cif_core.dic'
dictionary named 'cif_core.dic' version 2.4.1 from 2010-06-29.

Automatic conversion script
Id: cif_fix_enum 1527 2010-12-29 10:47:43Z saulius 

The following automatic conversions were performed:

'_atom_sites_solution_hydrogens' value 'Geom' changed to 'geom'
according to /home/saulius/struct/CIF-dictionaries/cif_core.dic
dictionary named 'cif_core.dic' version 2.4.1 from
2010-06-29.

'_atom_sites_solution_primary' value 'Direct' changed to
'direct' according to
/home/saulius/struct/CIF-dictionaries/cif_core.dic dictionary named
'cif_core.dic' version 2.4.1 from
2010-06-29.

'_atom_sites_solution_secondary' value 'Difmap' changed
to 'difmap' according to
/home/saulius/struct/CIF-dictionaries/cif_core.dic dictionary named
'cif_core.dic' version 2.4.1 from
2010-06-29.

'_refine_ls_matrix_type' value 'Full' changed to 'full'
according to /home/saulius/struct/CIF-dictionaries/cif_core.dic
dictionary named 'cif_core.dic' version 2.4.1 from
2010-06-29.

'_refine_ls_weighting_scheme' value 'Calc' changed to
'calc' according to
/home/saulius/struct/CIF-dictionaries/cif_core.dic dictionary named
'cif_core.dic' version 2.4.1 from 2010-06-29.

Automatic conversion script
Id: cif_fix_values 1715 2011-07-08 13:25:40Z adriana 
;
_cod_database_code 2210570

loop_
_symmetry_equiv_pos_as_xyz
'x, y, z'
'-x+1/2, -y+1/2, z'
'x+1/2, -y, -z+1/2'
'-x, y+1/2, -z+1/2'
'-x, -y, -z'
'x-1/2, y-1/2, -z'
'-x-1/2, y, z-1/2'
'x, -y-1/2, z-1/2'

loop_
_atom_site_type_symbol
_atom_site_label
_atom_site_fract_x
_atom_site_fract_y
_atom_site_fract_z
_atom_site_U_iso_or_equiv
_atom_site_adp_type
_atom_site_calc_flag
_atom_site_refinement_flags
_atom_site_occupancy
N N1 0.54417(4) 1.04294(14) 0.9257(2) 0.0558(3) Uani d . 1
C C2 0.57775(4) 1.0844(2) 0.8783(2) 0.0564(3) Uani d . 1
H H2 0.5914 1.1563 0.9659 0.068 Uiso calc R 1
C C3 0.58809(4) 1.00773(16) 0.6899(2) 0.0506(3) Uani d U 1
C C31 0.61903(4) 1.00097(15) 0.5631(2) 0.0491(3) Uani d U 1
C C32 0.61966(5) 0.9242(2) 0.3553(2) 0.0570(4) Uani d . 1
H H32 0.5997 0.8783 0.2965 0.068 Uiso calc R 1
C C33 0.64947(4) 0.91436(17) 0.2328(2) 0.0545(3) Uani d . 1
H H33 0.6498 0.8626 0.0936 0.065 Uiso calc R 1
C C34 0.67899(5) 0.98533(19) 0.3269(3) 0.0551(4) Uani d . 1
Br Br34 0.719801(6) 0.96763(4) 0.15797(4) 0.08280(16) Uani d . 1
C C35 0.67923(4) 1.06160(19) 0.5322(3) 0.0611(4) Uani d . 1
H H35 0.6993 1.1051 0.5924 0.073 Uiso calc R 1
C C36 0.64942(5) 1.0723(2) 0.6463(2) 0.0601(4) Uani d U 1
H H36 0.6492 1.1284 0.7830 0.072 Uiso calc R 1
O O4 0.56008(3) 0.91160(13) 0.61232(16) 0.0542(3) Uani d . 1
C C5 0.53553(4) 0.94253(15) 0.7629(2) 0.0521(3) Uani d U 1
N N5 0.50558(4) 0.8617(2) 0.7307(3) 0.0697(4) Uani d U 1
H H5A 0.4894(6) 0.871(4) 0.821(4) 0.087(7) Uiso d . 1
H H5B 0.5026(5) 0.796(3) 0.616(4) 0.081(6) Uiso d . 1

loop_
_atom_site_aniso_label
_atom_site_aniso_U_11
_atom_site_aniso_U_22
_atom_site_aniso_U_33
_atom_site_aniso_U_12
_atom_site_aniso_U_13
_atom_site_aniso_U_23
N1 0.0728(8) 0.0441(6) 0.0505(6) -0.0021(5) 0.0025(6) -0.0089(5)
C2 0.0716(9) 0.0475(6) 0.0501(7) -0.0074(6) -0.0029(6) -0.0031(5)
C3 0.0740(8) 0.0275(5) 0.0503(7) -0.0002(5) -0.0046(6) -0.0012(5)
C31 0.0668(7) 0.0299(5) 0.0507(7) 0.0001(5) -0.0027(6) 0.0015(5)
C32 0.0785(10) 0.0458(6) 0.0467(7) 0.0018(7) -0.0022(6) 0.0068(5)
C33 0.0813(9) 0.0332(5) 0.0491(7) -0.0060(6) 0.0016(7) -0.0073(5)
C34 0.0663(9) 0.0405(6) 0.0583(9) 0.0032(6) -0.0027(6) 0.0035(6)
Br34 0.0753(2) 0.0885(2) 0.0846(2) 0.00489(9) 0.01464(9) -0.00479(10)
C35 0.0676(9) 0.0484(7) 0.0673(10) -0.0121(6) -0.0023(7) 0.0006(6)
C36 0.0736(8) 0.0627(8) 0.0440(7) -0.0025(7) -0.0039(6) -0.0041(6)
O4 0.0647(6) 0.0478(5) 0.0501(5) -0.0024(4) -0.0002(4) -0.0080(4)
C5 0.0738(8) 0.0308(6) 0.0516(7) 0.0011(5) 0.0014(7) -0.0021(5)
N5 0.0746(8) 0.0702(9) 0.0644(8) -0.0149(7) 0.0122(7) -0.0243(7)

loop_
_atom_type_symbol
_atom_type_description
_atom_type_scat_dispersion_real
_atom_type_scat_dispersion_imag
_atom_type_scat_source
C C 0.0181 0.0091 'International Tables Vol C Tables 4.2.6.8 and 6.1.1.4'
H H 0.0000 0.0000 'International Tables Vol C Tables 4.2.6.8 and 6.1.1.4'
N N 0.0311 0.0180 'International Tables Vol C Tables 4.2.6.8 and 6.1.1.4'
O O 0.0492 0.0322 'International Tables Vol C Tables 4.2.6.8 and 6.1.1.4'
Br Br -0.6763 1.2805 'International Tables Vol C Tables 4.2.6.8 and 6.1.1.4'

loop_
_geom_angle_atom_site_label_1
_geom_angle_atom_site_label_2
_geom_angle_atom_site_label_3
_geom_angle
_geom_angle_publ_flag
C5 N1 C2 103.06(13) n
C3 C2 N1 111.47(14) n
C3 C2 H2 124.3 n
N1 C2 H2 124.3 n
C2 C3 O4 105.74(15) n
C2 C3 C31 136.40(15) n
O4 C3 C31 117.85(12) n
C32 C31 C36 118.14(15) n
C32 C31 C3 120.94(14) n
C36 C31 C3 120.92(13) n
C31 C32 C33 121.46(16) n
C31 C32 H32 119.3 n
C33 C32 H32 119.3 n
C32 C33 C34 117.52(14) n
C32 C33 H33 121.2 n
C34 C33 H33 121.2 n
C35 C34 C33 122.44(16) n
C35 C34 Br34 120.66(13) n
C33 C34 Br34 116.90(12) n
C36 C35 C34 118.60(16) n
C36 C35 H35 120.7 n
C34 C35 H35 120.7 n
C35 C36 C31 121.79(15) n
C35 C36 H36 119.1 n
C31 C36 H36 119.1 n
C5 O4 C3 104.25(11) n
N1 C5 N5 127.66(15) n
N1 C5 O4 115.48(14) n
N5 C5 O4 116.82(12) n
C5 N5 H5A 122.0(17) n
C5 N5 H5B 120.1(14) n
H5A N5 H5B 118(2) n

loop_
_geom_bond_atom_site_label_1
_geom_bond_atom_site_label_2
_geom_bond_distance
_geom_bond_publ_flag
N1 C5 1.2905(19) n
N1 C2 1.388(2) n
C2 C3 1.343(2) n
C2 H2 0.9300 n
C3 O4 1.4015(18) n
C3 C31 1.440(2) n
C31 C32 1.387(2) n
C31 C36 1.406(2) n
C32 C33 1.390(2) n
C32 H32 0.9300 n
C33 C34 1.401(2) n
C33 H33 0.9300 n
C34 C35 1.371(2) n
C34 Br34 1.9089(19) n
C35 C36 1.364(3) n
C35 H35 0.9300 n
C36 H36 0.9300 n
O4 C5 1.3493(19) n
C5 N5 1.342(2) n
N5 H5A 0.84(3) n
N5 H5B 0.86(2) n

loop_
_geom_hbond_atom_site_label_D
_geom_hbond_atom_site_label_H
_geom_hbond_atom_site_label_A
_geom_hbond_site_symmetry_A
_geom_hbond_distance_DH
_geom_hbond_distance_HA
_geom_hbond_distance_DA
_geom_hbond_angle_DHA
_geom_hbond_publ_flag
N5 H5A N1 5_677 0.84(3) 2.12(3) 2.947(2) 165(3) y

loop_
_cod_related_entry_id
_cod_related_entry_database
_cod_related_entry_code
1 ChemSpider 13167913
